data_7047288
loop_
_publ_author_name
'Kumar, Manesh'
'Kariem, Mukaddus'
'Sheikh, Haq Nawaz'
'Frontera, Antonio'
'Seth, Saikat Kumar'
'Jassal, Amanpreet Kaur'

_publ_section_title
;
 A series of 3D lanthanide coordination polymers decorated with a rigid
 3,5-pyridinedicarboxylic acid linker: syntheses, structural diversity,
 DFT study, Hirshfeld surface analysis, luminescence and magnetic
 properties
;
_journal_name_full 'Dalton Transactions'
_journal_paper_doi 10.1039/C8DT02429D
_journal_year 2018
_chemical_absolute_configuration ad
_chemical_formula_moiety 'C21 H13 Gd2 N3 O14, 1.33(H2 O)'
_chemical_formula_sum 'C21 H15.67 Gd2 N3 O15.33'
_chemical_formula_weight 869.87
_chemical_name_systematic
;
 ? 
;
_space_group_crystal_system trigonal
_space_group_IT_number 146
_space_group_name_Hall 'R 3'
_space_group_name_H-M_alt 'R 3'
_symmetry_space_group_name_Hall 'R 3'
_symmetry_space_group_name_H-M 'R 3 :H'
_atom_sites_solution_hydrogens geom
_atom_sites_solution_primary direct
_atom_sites_solution_secondary difmap
_audit_block_doi 10.5517/ccdc.csd.cc200103
_audit_creation_date 2018-03-15
_audit_creation_method
;
Olex2 1.2-ac21
(compiled 2015.09.16 svn.r134, GUI svn.r4998)
;
_audit_update_record
;
2018-06-04 deposited with the CCDC.
2018-08-06 downloaded from the CCDC.
;
_cell_angle_alpha 90.00
_cell_angle_beta 90.00
_cell_angle_gamma 120.00
_cell_formula_units_Z 9
_cell_length_a 19.5746(2)
_cell_length_b 19.5746(2)
_cell_length_c 21.7740(3)
_cell_measurement_reflns_used 3965
_cell_measurement_temperature 293(2)
_cell_measurement_theta_max 28.1330
_cell_measurement_theta_min 2.2170
_cell_volume 7225.28(14)
_computing_cell_refinement 'CrysAlisPro 1.171.38.46 (Rigaku OD, 2015)'
_computing_data_collection 'CrysAlisPro 1.171.38.46 (Rigaku OD, 2015)'
_computing_data_reduction 'CrysAlisPro 1.171.38.46 (Rigaku OD, 2015)'
_computing_molecular_graphics 'Olex2 (Dolomanov et al., 2009)'
_computing_publication_material 'Olex2 (Dolomanov et al., 2009)'
_computing_structure_refinement 'ShelXL (Sheldrick, 2008)'
_computing_structure_solution 'ShelXS (Sheldrick, 2008)'
_diffrn_ambient_temperature 293(2)
_diffrn_detector 'CCD plate'
_diffrn_detector_area_resol_mean 15.9974
_diffrn_detector_type Eos
_diffrn_measured_fraction_theta_full 0.990
_diffrn_measured_fraction_theta_max 0.895
_diffrn_measurement_details
;
List of Runs (angles in degrees, time in seconds):

  # Type    Start    End  Width  t~exp~   \w     \q     \k     \f   Frames
#--------------------------------------------------------------------------
  1  \w    -24.00  97.00   1.00   66.00    --   26.84  19.00 -90.00  121
;
_diffrn_measurement_device 'four-circle diffractometer'
_diffrn_measurement_device_type 'SuperNova, Dual, Cu at zero, Eos'
_diffrn_measurement_method '\w scans'
_diffrn_orient_matrix_type 'CrysAlisPro convention (1999,Acta A55,543-557)'
_diffrn_orient_matrix_UB_11 -0.0125001000
_diffrn_orient_matrix_UB_12 -0.0377262000
_diffrn_orient_matrix_UB_13 0.0128484000
_diffrn_orient_matrix_UB_21 0.0234911000
_diffrn_orient_matrix_UB_22 0.0180993000
_diffrn_orient_matrix_UB_23 0.0263664000
_diffrn_orient_matrix_UB_31 -0.0322606000
_diffrn_orient_matrix_UB_32 0.0006620000
_diffrn_orient_matrix_UB_33 0.0142115000
_diffrn_radiation_monochromator mirror
_diffrn_radiation_probe x-ray
_diffrn_radiation_type MoK\a
_diffrn_radiation_wavelength 0.71073
_diffrn_reflns_av_R_equivalents 0.0162
_diffrn_reflns_av_unetI/netI 0.0287
_diffrn_reflns_limit_h_max 22
_diffrn_reflns_limit_h_min -9
_diffrn_reflns_limit_k_max 3
_diffrn_reflns_limit_k_min -25
_diffrn_reflns_limit_l_max 28
_diffrn_reflns_limit_l_min -14
_diffrn_reflns_number 4567
_diffrn_reflns_theta_full 26.00
_diffrn_reflns_theta_max 27.96
_diffrn_reflns_theta_min 2.08
_diffrn_source 'micro-focus sealed X-ray tube'
_diffrn_source_type 'SuperNova (Mo) X-ray Source'
_exptl_absorpt_coefficient_mu 4.161
_exptl_absorpt_correction_T_max 1.00000
_exptl_absorpt_correction_T_min 0.71351
_exptl_absorpt_correction_type multi-scan
_exptl_absorpt_process_details
;
CrysAlisPro 1.171.38.46 (Rigaku Oxford Diffraction, 2015)
Empirical absorption correction using spherical harmonics,
 implemented in SCALE3 ABSPACK scaling algorithm.
;
_exptl_crystal_density_diffrn 1.799
_exptl_crystal_density_method 'not measured'
_exptl_crystal_description trigonal
_exptl_crystal_F_000 3720
_exptl_crystal_size_max 0.142
_exptl_crystal_size_mid 0.113
_exptl_crystal_size_min 0.081
_refine_diff_density_max 1.351
_refine_diff_density_min -2.554
_refine_diff_density_rms 0.250
_refine_ls_abs_structure_details 'Flack H D (1983), Acta Cryst. A39, 876-881'
_refine_ls_abs_structure_Flack 0.04(3)
_refine_ls_extinction_method none
_refine_ls_goodness_of_fit_ref 1.096
_refine_ls_hydrogen_treatment constr
_refine_ls_matrix_type full
_refine_ls_number_parameters 375
_refine_ls_number_reflns 3893
_refine_ls_number_restraints 1
_refine_ls_restrained_S_all 1.096
_refine_ls_R_factor_all 0.0425
_refine_ls_R_factor_gt 0.0424
_refine_ls_shift/su_max 4.556
_refine_ls_shift/su_mean 0.155
_refine_ls_structure_factor_coef Fsqd
_refine_ls_weighting_details 'calc w=1/[\s^2^(Fo^2^)+(0.0882P)^2^+104.8366P] where P=(Fo^2^+2Fc^2^)/3'
_refine_ls_weighting_scheme calc
_refine_ls_wR_factor_gt 0.1257
_refine_ls_wR_factor_ref 0.1258
_reflns_number_gt 3877
_reflns_number_total 3893
_reflns_threshold_expression >2sigma(I)
_cod_data_source_file c8dt02429d2.cif
_cod_data_source_block m3_rt_mo
_cod_original_cell_volume 7225.27(15)
_cod_database_code 7047288
_chemical_oxdiff_formula 'C189 H126 Gd18 N27 O141'
_reflns_odcompleteness_completeness 98.70
_reflns_odcompleteness_iscentric 1
_reflns_odcompleteness_theta 26.32
_olex2_refinement_description
;
1. Fixed Uiso
 At 1.2 times of:
  All C(H) groups
 At 1.5 times of:
  All O(H,H) groups
2. Others
 Fixed Sof: H1A(0.33333) H1B(0.33333)
3.a Free rotating group:
 O1(H1A,H1B), O0AA(H0AA,H0AB)
3.b Rotating group:
 O39(H39A,H39B), O40(H40A,H40B)
3.c Aromatic/amide H refined with riding coordinates:
 C6(H6), C20(H20), C8(H8), C16(H16), C18(H18), C4(H4), C32(H32), C28(H28),
 C30(H30)
;
_olex2_date_sample_data_collection 2016-12-12
_olex2_submission_special_instructions 'No special instructions were received'
_oxdiff_exptl_absorpt_empirical_details
;
Empirical correction (ABSPACK) includes:
- Absorption correction using spherical harmonics
- Frame scaling
;
_oxdiff_exptl_absorpt_empirical_full_max 1.275
_oxdiff_exptl_absorpt_empirical_full_min 0.812

loop_
_space_group_symop_id
_space_group_symop_operation_xyz
1 'x, y, z'
2 '-y, x-y, z'
3 '-x+y, -x, z'
4 'x+2/3, y+1/3, z+1/3'
5 '-y+2/3, x-y+1/3, z+1/3'
6 '-x+y+2/3, -x+1/3, z+1/3'
7 'x+1/3, y+2/3, z+2/3'
8 '-y+1/3, x-y+2/3, z+2/3'
9 '-x+y+1/3, -x+2/3, z+2/3'

loop_
_atom_site_label
_atom_site_type_symbol
_atom_site_fract_x
_atom_site_fract_y
_atom_site_fract_z
_atom_site_U_iso_or_equiv
_atom_site_adp_type
_atom_site_occupancy
_atom_site_calc_flag
_atom_site_site_symmetry_order
_atom_site_refinement_flags_posn
_atom_site_refinement_flags_adp
_atom_site_refinement_flags_occupancy
Gd1 Gd 0.86633(3) 0.73002(3) 0.60476(2) 0.01097(15) Uani 1 d 1 . . .
Gd2 Gd 0.80438(3) 0.60992(3) 0.423672(19) 0.01080(15) Uani 1 d 1 . . .
O11 O 0.8181(6) 0.7853(6) 0.5349(5) 0.026(2) Uani 1 d 1 . . .
O14 O 0.9586(6) 0.7729(6) 0.5240(5) 0.025(2) Uani 1 d 1 . . .
O10 O 0.7941(7) 0.7192(6) 0.4479(6) 0.035(3) Uani 1 d 1 . . .
O26 O 0.7044(6) 0.5611(7) 0.4962(6) 0.040(3) Uani 1 d 1 . . .
O13 O 0.9379(6) 0.7026(6) 0.4395(6) 0.033(3) Uani 1 d 1 . . .
O25 O 0.7355(5) 0.6295(6) 0.5853(6) 0.030(2) Uani 1 d 1 . . .
O23 O 0.8374(7) 0.5434(7) 0.4989(6) 0.036(3) Uani 1 d 1 . . .
O22 O 0.8774(8) 0.6173(7) 0.5833(6) 0.036(3) Uani 1 d 1 . . .
O38 O 0.9855(5) 0.7608(6) 0.6569(6) 0.029(2) Uani 1 d 1 . . .
C12 C 0.9802(7) 0.7599(7) 0.4739(7) 0.019(3) Uani 1 d 1 . . .
C24 C 0.6922(7) 0.5741(8) 0.5516(7) 0.023(3) Uani 1 d 1 . . .
O34 O 0.6866(7) 0.5859(6) 0.3694(7) 0.045(3) Uani 1 d 1 . . .
C19 C 0.6106(7) 0.5134(7) 0.5758(6) 0.018(2) Uani 1 d 1 . . .
N3 N 0.8181(6) 0.6437(7) 0.7071(6) 0.024(2) Uani 1 d 1 . . .
C9 C 0.7945(8) 0.7713(8) 0.4798(8) 0.026(3) Uani 1 d 1 . . .
N15 N 0.8507(7) 0.6969(8) 0.3199(6) 0.027(2) Uani 1 d 1 . . .
C7 C 1.0602(8) 0.8166(7) 0.4515(7) 0.022(3) Uani 1 d 1 . . .
C5 C 0.7644(8) 0.8222(8) 0.4528(6) 0.018(2) Uani 1 d 1 . . .
C17 C 0.4925(8) 0.3886(8) 0.5769(7) 0.028(3) Uani 1 d 1 . . .
O39 O 0.8029(7) 0.7793(7) 0.6696(5) 0.040(3) Uani 1 d 1 . . .
H39A H 0.7741 0.8142 0.6493 0.060 Uiso 1 d 1 GR . .
H39B H 0.8376 0.8241 0.7083 0.060 Uiso 1 d 1 GR . .
C6 C 1.1057(7) 0.8886(7) 0.4788(6) 0.017(2) Uani 1 d 1 . . .
H6 H 1.0885 0.9015 0.5144 0.020 Uiso 1 calc 1 R . .
C20 C 0.7989(9) 0.7151(9) 0.2949(8) 0.029(3) Uani 1 d 1 . . .
H20 H 0.7491 0.6954 0.3122 0.035 Uiso 1 calc 1 R . .
C8 C 1.0898(8) 0.8010(8) 0.4001(6) 0.022(3) Uani 1 d 1 . . .
H8 H 1.0584 0.7523 0.3816 0.027 Uiso 1 calc 1 R . .
C16 C 0.4713(9) 0.4129(8) 0.6268(8) 0.035(4) Uani 1 d 1 . . .
H16 H 0.4231 0.3777 0.6445 0.042 Uiso 1 calc 1 R . .
C18 C 0.5625(8) 0.4408(9) 0.5483(7) 0.027(3) Uani 1 d 1 . . .
H18 H 0.5770 0.4277 0.5114 0.032 Uiso 1 calc 1 R . .
C4 C 0.7180(8) 0.7986(7) 0.3986(6) 0.020(3) Uani 1 d 1 . . .
H4 H 0.7072 0.7516 0.3798 0.025 Uiso 1 calc 1 R . .
O35 O 0.7010(6) 0.4819(6) 0.3820(6) 0.041(3) Uani 1 d 1 . . .
C32 C 0.5240(8) 0.4914(8) 0.3430(6) 0.030(3) Uani 1 d 1 . . .
H32 H 0.5474 0.5445 0.3325 0.036 Uiso 1 calc 1 R . .
C27 C 0.5706(8) 0.4590(8) 0.3600(6) 0.028(3) Uani 1 d 1 . . .
C31 C 1.1122(8) 0.7791(7) 0.6751(7) 0.027(3) Uani 1 d 1 . . .
C28 C 0.5350(8) 0.3833(9) 0.3735(7) 0.034(3) Uani 1 d 1 . . .
H28 H 0.5661 0.3620 0.3855 0.041 Uiso 1 calc 1 R . .
C33 C 0.6589(8) 0.5150(9) 0.3699(6) 0.031(3) Uani 1 d 1 . . .
C36 C 1.0583(8) 0.8100(8) 0.6554(7) 0.034(3) Uani 1 d 1 . . .
C30 C 1.0825(9) 0.7020(9) 0.6890(8) 0.037(3) Uani 1 d 1 . . .
H30 H 1.0280 0.6702 0.6873 0.044 Uiso 1 calc 1 R . .
N29 N 1.1217(8) 0.6675(6) 0.7043(7) 0.033(3) Uani 1 d 1 . . .
O37 O 1.0861(7) 0.8812(6) 0.6435(7) 0.055(4) Uani 1 d 1 . . .
C21 C 0.8677(8) 0.5594(8) 0.5496(7) 0.020(3) Uani 1 d 1 . . .
O40 O 0.9467(6) 0.8760(6) 0.6113(5) 0.038(2) Uani 1 d 1 . . .
H40A H 0.9181 0.9016 0.6254 0.057 Uiso 1 d 1 GR . .
H40B H 0.9697 0.9017 0.5726 0.057 Uiso 1 d 1 GR . .
O1 O 1.0000 1.0000 0.515(2) 0.096(10) Uiso 1 d 3 S T P
H1A H 0.9752 1.0249 0.5204 0.144 Uiso 0.33 d 1 G . .
H1B H 1.0158 1.0057 0.4780 0.144 Uiso 0.33 d 1 G . .
O0AA O 0.5919(18) 0.640(2) 0.4446(18) 0.153(10) Uiso 1 d 1 . . .
H0AA H 0.5860 0.6165 0.4787 0.230 Uiso 1 d 1 G . .
H0AB H 0.5776 0.6743 0.4484 0.230 Uiso 1 d 1 G . .

loop_
_atom_site_aniso_label
_atom_site_aniso_U_11
_atom_site_aniso_U_22
_atom_site_aniso_U_33
_atom_site_aniso_U_23
_atom_site_aniso_U_13
_atom_site_aniso_U_12
Gd1 0.0116(3) 0.0112(2) 0.0097(3) 0.00088(19) 0.00006(18) 0.0053(2)
Gd2 0.0109(3) 0.0113(2) 0.0097(3) 0.00064(19) -0.00002(18) 0.00525(19)
O11 0.031(5) 0.030(5) 0.021(5) 0.005(4) -0.007(4) 0.017(4)
O14 0.024(4) 0.027(5) 0.018(5) 0.005(4) 0.011(4) 0.007(4)
O10 0.047(6) 0.030(5) 0.041(7) -0.004(5) -0.002(5) 0.028(5)
O26 0.020(5) 0.053(7) 0.022(5) 0.011(5) 0.018(4) 0.000(5)
O13 0.028(5) 0.035(6) 0.027(6) -0.003(4) -0.002(4) 0.008(4)
O25 0.012(4) 0.027(5) 0.030(6) -0.002(4) -0.004(4) -0.007(4)
O23 0.059(7) 0.045(6) 0.022(6) 0.003(5) -0.009(5) 0.039(6)
O22 0.069(8) 0.031(5) 0.026(6) -0.001(5) 0.003(6) 0.038(6)
O38 0.013(4) 0.028(5) 0.040(6) 0.011(4) -0.005(4) 0.005(4)
C12 0.019(6) 0.018(6) 0.022(7) 0.004(5) 0.003(5) 0.009(5)
C24 0.012(5) 0.026(6) 0.019(7) 0.002(6) 0.005(5) 0.000(5)
O34 0.028(5) 0.033(6) 0.056(9) 0.018(6) -0.015(5) 0.002(4)
C19 0.013(5) 0.023(6) 0.012(6) -0.004(5) 0.006(4) 0.005(5)
N3 0.019(5) 0.036(7) 0.019(6) 0.018(5) 0.011(4) 0.016(5)
C9 0.030(7) 0.017(6) 0.032(8) 0.006(6) 0.003(6) 0.012(5)
N15 0.024(5) 0.042(7) 0.022(6) 0.006(6) 0.002(5) 0.022(5)
C7 0.023(6) 0.013(5) 0.021(7) -0.001(5) 0.002(5) 0.003(5)
C5 0.024(6) 0.025(6) 0.010(6) 0.001(5) 0.001(5) 0.016(5)
C17 0.020(6) 0.016(6) 0.025(8) -0.016(5) 0.008(5) -0.008(5)
O39 0.058(7) 0.048(6) 0.035(6) 0.013(5) 0.027(5) 0.043(6)
C6 0.020(6) 0.013(5) 0.007(6) -0.004(4) 0.006(4) 0.000(4)
C20 0.031(7) 0.041(8) 0.028(8) 0.018(7) 0.012(6) 0.027(7)
C8 0.023(6) 0.021(6) 0.014(7) -0.006(5) 0.000(5) 0.004(5)
C16 0.026(7) 0.022(7) 0.036(9) -0.005(6) 0.010(6) -0.004(5)
C18 0.027(7) 0.033(7) 0.021(7) -0.009(6) 0.000(5) 0.015(6)
C4 0.034(7) 0.019(5) 0.008(6) -0.009(4) -0.009(5) 0.013(5)
O35 0.028(5) 0.041(6) 0.061(7) -0.023(5) -0.007(5) 0.022(5)
C32 0.042(8) 0.030(6) 0.023(6) 0.007(5) -0.004(5) 0.022(6)
C27 0.032(7) 0.038(7) 0.021(6) 0.005(6) 0.000(5) 0.023(6)
C31 0.024(6) 0.020(6) 0.036(7) 0.003(5) -0.004(5) 0.011(5)
C28 0.026(6) 0.050(9) 0.027(7) 0.000(6) 0.001(5) 0.020(6)
C33 0.027(6) 0.045(8) 0.021(6) -0.001(6) -0.007(5) 0.019(6)
C36 0.024(6) 0.035(7) 0.044(8) 0.006(6) -0.008(6) 0.016(6)
C30 0.029(7) 0.030(7) 0.049(9) 0.005(6) -0.004(6) 0.013(6)
N29 0.053(8) 0.016(5) 0.034(7) 0.003(5) 0.000(6) 0.020(5)
O37 0.040(6) 0.030(5) 0.088(10) 0.020(6) -0.023(7) 0.013(5)
C21 0.025(6) 0.023(6) 0.022(7) 0.002(5) 0.001(5) 0.018(5)
O40 0.038(6) 0.030(5) 0.040(6) -0.004(4) -0.001(5) 0.013(4)

loop_
_atom_type_symbol
_atom_type_description
_atom_type_scat_dispersion_real
_atom_type_scat_dispersion_imag
_atom_type_scat_source
C C 0.0033 0.0016 'International Tables Vol C Tables 4.2.6.8 and 6.1.1.4'
H H 0.0000 0.0000 'International Tables Vol C Tables 4.2.6.8 and 6.1.1.4'
Gd Gd -0.1653 3.9035 'International Tables Vol C Tables 4.2.6.8 and 6.1.1.4'
N N 0.0061 0.0033 'International Tables Vol C Tables 4.2.6.8 and 6.1.1.4'
O O 0.0106 0.0060 'International Tables Vol C Tables 4.2.6.8 and 6.1.1.4'

loop_
_exptl_crystal_face_index_h
_exptl_crystal_face_index_k
_exptl_crystal_face_index_l
_exptl_crystal_face_perp_dist
-14 10 26 0.0582
14 -10 -26 0.0582
16 -3 25 0.0512
22 -20 15 0.0478
16 -27 0 0.0523
-15 3 25 0.0618
15 -3 -25 0.0618
-12 11 27 0.0584
9 18 2 0.0290
-14 -14 1 0.0403
3 -22 15 0.0559
11 15 11 0.0267
-16 3 -25 0.0512
22 -5 17 0.0484
-10 19 -22 0.0377
-27 15 9 0.0717
-7 22 18 0.0360

loop_
_geom_angle_atom_site_label_1
_geom_angle_atom_site_label_2
_geom_angle_atom_site_label_3
_geom_angle
_geom_angle_site_symmetry_1
_geom_angle_site_symmetry_3
O11 Gd1 O14 76.3(4) . .
O11 Gd1 O25 75.3(4) . .
O11 Gd1 O22 123.5(4) . .
O11 Gd1 O38 140.2(4) . .
O11 Gd1 N3 138.1(4) . .
O11 Gd1 O39 77.5(4) . .
O11 Gd1 O40 70.9(4) . .
O14 Gd1 O25 118.8(4) . .
O14 Gd1 O22 76.9(4) . .
O14 Gd1 O38 77.7(4) . .
O14 Gd1 N3 144.6(4) . .
O14 Gd1 O39 139.6(4) . .
O14 Gd1 O40 72.6(4) . .
O25 Gd1 O22 75.8(4) . .
O25 Gd1 O38 144.3(4) . .
O25 Gd1 N3 74.3(4) . .
O25 Gd1 O39 82.9(4) . .
O25 Gd1 O40 140.2(4) . .
O22 Gd1 O38 78.2(4) . .
O22 Gd1 N3 75.1(4) . .
O22 Gd1 O39 143.5(4) . .
O22 Gd1 O40 141.5(4) . .
O38 Gd1 N3 75.8(3) . .
O38 Gd1 O40 72.9(4) . .
O39 Gd1 O38 105.0(4) . .
O39 Gd1 N3 70.7(4) . .
O39 Gd1 O40 70.0(4) . .
O40 Gd1 N3 120.1(4) . .
O10 Gd2 O26 77.2(5) . .
O10 Gd2 O13 80.2(4) . .
O10 Gd2 O23 121.6(4) . .
O10 Gd2 O34 77.0(4) . .
O10 Gd2 N15 76.4(4) . .
O10 Gd2 O35 128.0(4) . .
O10 Gd2 C33 100.5(4) . .
O10 Gd2 N29 151.0(4) . 9_664
O26 Gd2 O13 127.2(4) . .
O26 Gd2 O23 73.1(4) . .
O26 Gd2 O34 74.1(5) . .
O26 Gd2 N15 141.1(4) . .
O26 Gd2 O35 74.8(4) . .
O26 Gd2 C33 68.7(4) . .
O26 Gd2 N29 131.0(4) . 9_664
O13 Gd2 O23 79.5(4) . .
O13 Gd2 O34 143.9(4) . .
O13 Gd2 N15 75.1(4) . .
O13 Gd2 O35 150.2(4) . .
O13 Gd2 C33 163.2(4) . .
O13 Gd2 N29 76.3(4) . 9_664
O23 Gd2 O34 136.5(4) . .
O23 Gd2 N15 145.7(4) . .
O23 Gd2 O35 90.4(4) . .
O23 Gd2 C33 113.3(4) . .
O23 Gd2 N29 70.5(4) . 9_664
O34 Gd2 N15 72.5(4) . .
O34 Gd2 O35 53.6(4) . .
O34 Gd2 C33 25.9(4) . .
O34 Gd2 N29 113.5(5) . 9_664
N15 Gd2 C33 88.7(4) . .
O35 Gd2 N15 100.3(4) . .
O35 Gd2 C33 28.2(4) . .
O35 Gd2 N29 73.9(4) . 9_664
N29 Gd2 N15 81.2(4) 9_664 .
N29 Gd2 C33 97.2(4) 9_664 .
C9 O11 Gd1 135.1(9) . .
C12 O14 Gd1 149.6(9) . .
C9 O10 Gd2 158.5(11) . .
C24 O26 Gd2 139.8(10) . .
C12 O13 Gd2 139.5(10) . .
C24 O25 Gd1 145.6(10) . .
C21 O23 Gd2 135.7(10) . .
C21 O22 Gd1 153.5(10) . .
C36 O38 Gd1 140.3(9) . .
O14 C12 O13 124.6(12) . .
O14 C12 C7 118.6(13) . .
O13 C12 C7 116.8(13) . .
O26 C24 C19 113.3(12) . .
O25 C24 O26 128.4(12) . .
O25 C24 C19 118.2(13) . .
C33 O34 Gd2 93.2(9) . .
C20 C19 C24 117.1(12) 6_565 .
C18 C19 C24 123.8(12) . .
C18 C19 C20 119.0(12) . 6_565
C8 N3 Gd1 118.7(8) 5_655 .
C4 N3 Gd1 124.9(8) 6_565 .
C4 N3 C8 116.2(11) 6_565 5_655
O11 C9 C5 116.5(12) . .
O10 C9 O11 124.4(13) . .
O10 C9 C5 119.1(14) . .
C20 N15 Gd2 116.5(9) . .
C16 N15 Gd2 125.4(9) 8_654 .
C16 N15 C20 118.1(13) 8_654 .
C6 C7 C12 121.9(13) . .
C8 C7 C12 120.9(12) . .
C8 C7 C6 117.1(12) . .
C6 C5 C9 121.5(12) 3_675 .
C6 C5 C4 118.1(11) 3_675 .
C4 C5 C9 120.4(12) . .
C16 C17 C18 118.3(12) . .
C16 C17 C21 121.8(12) . 2_655
C18 C17 C21 119.8(12) . 2_655
Gd1 O39 H39A 121.0 . .
Gd1 O39 H39B 120.8 . .
H39A O39 H39B 95.9 . .
C7 C6 C5 119.4(12) . 2_765
C7 C6 H6 120.3 . .
C5 C6 H6 120.3 2_765 .
C19 C20 H20 120.0 8_654 .
N15 C20 C19 120.2(13) . 8_654
N15 C20 H20 119.8 . .
N3 C8 C7 126.6(12) 9_664 .
N3 C8 H8 116.8 9_664 .
C7 C8 H8 116.6 . .
N15 C16 C17 125.7(13) 6_565 .
N15 C16 H16 117.1 6_565 .
C17 C16 H16 117.2 . .
C19 C18 H18 120.8 . .
C17 C18 C19 118.5(13) . .
C17 C18 H18 120.7 . .
N3 C4 C5 122.4(11) 8_654 .
N3 C4 H4 118.8 8_654 .
C5 C4 H4 118.7 . .
C33 O35 Gd2 88.4(8) . .
C27 C32 H32 120.1 . .
C31 C32 H32 120.3 7_444 .
C31 C32 C27 119.6(13) 7_444 .
C32 C27 C33 118.1(13) . .
C28 C27 C32 118.2(13) . .
C28 C27 C33 123.2(13) . .
C32 C31 C36 122.3(12) 4 .
C32 C31 C30 116.8(12) 4 .
C30 C31 C36 120.9(12) . .
C27 C28 H28 118.1 . .
C27 C28 N29 123.9(14) . 7_444
N29 C28 H28 118.0 7_444 .
O34 C33 Gd2 60.9(8) . .
O34 C33 O35 122.5(13) . .
O34 C33 C27 121.3(13) . .
O35 C33 Gd2 63.5(7) . .
O35 C33 C27 116.1(13) . .
C27 C33 Gd2 163.0(10) . .
O38 C36 C31 115.7(12) . .
O37 C36 O38 123.7(13) . .
O37 C36 C31 120.3(12) . .
C31 C30 H30 116.5 . .
N29 C30 C31 127.2(14) . .
N29 C30 H30 116.3 . .
C28 N29 Gd2 120.1(10) 4 5_655
C30 N29 Gd2 123.4(11) . 5_655
C30 N29 C28 114.3(12) . 4
O23 C21 O22 125.7(12) . .
O23 C21 C17 118.8(12) . 3_665
O22 C21 C17 115.5(12) . 3_665
Gd1 O40 H40A 114.5 . .
Gd1 O40 H40B 114.2 . .
H40A O40 H40B 104.2 . .
H1A O1 H1B 109.5 . .
H0AA O0AA H0AB 109.5 . .

loop_
_geom_bond_atom_site_label_1
_geom_bond_atom_site_label_2
_geom_bond_distance
_geom_bond_site_symmetry_2
Gd1 O11 2.324(10) .
Gd1 O14 2.354(10) .
Gd1 O25 2.360(9) .
Gd1 O22 2.368(10) .
Gd1 O38 2.385(9) .
Gd1 N3 2.667(11) .
Gd1 O39 2.379(9) .
Gd1 O40 2.483(10) .
Gd2 O10 2.308(10) .
Gd2 O26 2.317(10) .
Gd2 O13 2.345(10) .
Gd2 O23 2.374(10) .
Gd2 O34 2.418(11) .
Gd2 N15 2.699(13) .
Gd2 O35 2.475(10) .
Gd2 C33 2.765(14) .
Gd2 N29 2.633(12) 9_664
O11 C9 1.27(2) .
O14 C12 1.241(18) .
O10 C9 1.229(18) .
O26 C24 1.281(19) .
O13 C12 1.256(17) .
O25 C24 1.230(17) .
O23 C21 1.217(19) .
O22 C21 1.283(17) .
O38 C36 1.261(16) .
C12 C7 1.478(17) .
C24 C19 1.530(16) .
O34 C33 1.211(19) .
C19 C20 1.411(19) 6_565
C19 C18 1.388(18) .
N3 C8 1.331(17) 5_655
N3 C4 1.324(16) 6_565
C9 C5 1.508(17) .
N15 C20 1.346(18) .
N15 C16 1.322(18) 8_654
C7 C6 1.371(16) .
C7 C8 1.36(2) .
C5 C6 1.389(17) 3_675
C5 C4 1.418(18) .
C17 C16 1.33(2) .
C17 C18 1.382(19) .
C17 C21 1.502(16) 2_655
O39 H39A 1.1680 .
O39 H39B 1.1616 .
C6 C5 1.389(17) 2_765
C6 H6 0.9300 .
C20 C19 1.411(19) 8_654
C20 H20 0.9300 .
C8 N3 1.331(17) 9_664
C8 H8 0.9300 .
C16 N15 1.322(18) 6_565
C16 H16 0.9300 .
C18 H18 0.9300 .
C4 N3 1.324(16) 8_654
C4 H4 0.9300 .
O35 C33 1.306(17) .
C32 H32 0.9300 .
C32 C27 1.398(18) .
C32 C31 1.337(19) 7_444
C27 C28 1.32(2) .
C27 C33 1.529(19) .
C31 C32 1.337(19) 4
C31 C36 1.516(17) .
C31 C30 1.353(19) .
C28 H28 0.9300 .
C28 N29 1.369(19) 7_444
C36 O37 1.245(18) .
C30 H30 0.9300 .
C30 N29 1.292(19) .
N29 Gd2 2.633(12) 5_655
N29 C28 1.369(19) 4
C21 C17 1.502(16) 3_665
O40 H40A 0.9700 .
O40 H40B 0.9682 .
O1 H1A 0.8501 .
O1 H1B 0.8498 .
O0AA H0AA 0.8501 .
O0AA H0AB 0.8501 .

loop_
_geom_torsion_atom_site_label_1
_geom_torsion_atom_site_label_2
_geom_torsion_atom_site_label_3
_geom_torsion_atom_site_label_4
_geom_torsion
_geom_torsion_site_symmetry_1
_geom_torsion_site_symmetry_4
Gd1 O11 C9 O10 -2(2) . .
Gd1 O11 C9 C5 177.6(8) . .
Gd1 O14 C12 O13 12(3) . .
Gd1 O14 C12 C7 -170.2(13) . .
Gd1 O25 C24 O26 -22(3) . .
Gd1 O25 C24 C19 161.3(12) . .
Gd1 O22 C21 O23 0(3) . .
Gd1 O22 C21 C17 -178.9(18) . 3_665
Gd1 O38 C36 C31 -147.9(12) . .
Gd1 O38 C36 O37 38(3) . .
Gd2 O10 C9 O11 10(4) . .
Gd2 O10 C9 C5 -170(2) . .
Gd2 O26 C24 O25 8(3) . .
Gd2 O26 C24 C19 -175.2(11) . .
Gd2 O13 C12 O14 19(2) . .
Gd2 O13 C12 C7 -159.2(11) . .
Gd2 O23 C21 O22 15(2) . .
Gd2 O23 C21 C17 -165.6(11) . 3_665
Gd2 O34 C33 O35 -15.9(16) . .
Gd2 O34 C33 C27 160.5(12) . .
Gd2 N15 C20 C19 176.6(12) . 8_654
Gd2 O35 C33 O34 15.5(16) . .
Gd2 O35 C33 C27 -161.1(11) . .
O11 Gd1 O14 C12 -88.2(19) . .
O11 Gd1 O25 C24 86.7(18) . .
O11 Gd1 O22 C21 -5(3) . .
O11 Gd1 O38 C36 -14(2) . .
O11 Gd1 N3 C8 178.5(10) . 5_655
O11 Gd1 N3 C4 3.7(15) . 6_565
O11 C9 C5 C6 18.8(19) . 3_675
O11 C9 C5 C4 -163.1(13) . .
O14 Gd1 O11 C9 61.1(13) . .
O14 Gd1 O25 C24 21.8(19) . .
O14 Gd1 O22 C21 -68(2) . .
O14 Gd1 O38 C36 36.4(17) . .
O14 Gd1 N3 C8 15.6(15) . 5_655
O14 Gd1 N3 C4 -159.2(10) . 6_565
O14 C12 C7 C6 -11(2) . .
O14 C12 C7 C8 173.1(14) . .
O10 Gd2 O26 C24 -57.1(17) . .
O10 Gd2 O13 C12 36.9(15) . .
O10 Gd2 O23 C21 -18.6(16) . .
O10 Gd2 O34 C33 -154.0(11) . .
O10 Gd2 N15 C20 -57.0(12) . .
O10 Gd2 N15 C16 120.4(15) . 8_654
O10 Gd2 O35 C33 13.4(11) . .
O10 Gd2 C33 O34 25.7(11) . .
O10 Gd2 C33 O35 -169.3(9) . .
O10 Gd2 C33 C27 -76(3) . .
O10 C9 C5 C6 -161.8(14) . 3_675
O10 C9 C5 C4 16(2) . .
O26 Gd2 O10 C9 59(3) . .
O26 Gd2 O13 C12 -28.7(17) . .
O26 Gd2 O23 C21 -81.3(15) . .
O26 Gd2 O34 C33 -73.9(10) . .
O26 Gd2 N15 C20 -8.6(16) . .
O26 Gd2 N15 C16 168.8(13) . 8_654
O26 Gd2 O35 C33 73.2(9) . .
O26 Gd2 C33 O34 97.4(11) . .
O26 Gd2 C33 O35 -97.5(9) . .
O26 Gd2 C33 C27 -5(3) . .
O26 C24 C19 C20 -162.0(15) . 6_565
O26 C24 C19 C18 16(2) . .
O13 Gd2 O10 C9 -73(3) . .
O13 Gd2 O26 C24 9.9(19) . .
O13 Gd2 O23 C21 53.0(15) . .
O13 Gd2 O34 C33 153.7(9) . .
O13 Gd2 N15 C20 -140.3(13) . .
O13 Gd2 N15 C16 37.1(14) . 8_654
O13 Gd2 O35 C33 -145.1(9) . .
O13 Gd2 C33 O34 -65.0(19) . .
O13 Gd2 C33 O35 100.0(16) . .
O13 Gd2 C33 C27 -167(3) . .
O13 C12 C7 C6 167.2(13) . .
O13 C12 C7 C8 -9(2) . .
O25 Gd1 O11 C9 -64.1(13) . .
O25 Gd1 O14 C12 -24(2) . .
O25 Gd1 O22 C21 57(2) . .
O25 Gd1 O38 C36 159.3(15) . .
O25 Gd1 N3 C8 133.6(12) . 5_655
O25 Gd1 N3 C4 -41.3(12) . 6_565
O25 C24 C19 C20 15(2) . 6_565
O25 C24 C19 C18 -166.8(14) . .
O23 Gd2 O10 C9 -1(3) . .
O23 Gd2 O26 C24 72.0(17) . .
O23 Gd2 O13 C12 -88.0(15) . .
O23 Gd2 O34 C33 -31.4(14) . .
O23 Gd2 N15 C20 176.0(11) . .
O23 Gd2 N15 C16 -6.6(18) . 8_654
O23 Gd2 O35 C33 145.6(9) . .
O23 Gd2 C33 O34 157.0(10) . .
O23 Gd2 C33 O35 -38.0(10) . .
O23 Gd2 C33 C27 55(4) . .
O22 Gd1 O11 C9 -2.7(15) . .
O22 Gd1 O14 C12 41.7(19) . .
O22 Gd1 O25 C24 -44.2(18) . .
O22 Gd1 O38 C36 115.4(18) . .
O22 Gd1 N3 C8 54.5(11) . 5_655
O22 Gd1 N3 C4 -120.3(12) . 6_565
O38 Gd1 O11 C9 111.7(14) . .
O38 Gd1 O14 C12 122.2(19) . .
O38 Gd1 O25 C24 -88.6(19) . .
O38 Gd1 O22 C21 -148(2) . .
O38 Gd1 N3 C8 -26.9(11) . 5_655
O38 Gd1 N3 C4 158.3(13) . 6_565
C12 C7 C6 C5 -174.7(13) . 2_765
C12 C7 C8 N3 176.6(15) . 9_664
C24 C19 C18 C17 175.3(15) . .
O34 Gd2 O10 C9 136(3) . .
O34 Gd2 O26 C24 -137.1(17) . .
O34 Gd2 O13 C12 88.4(17) . .
O34 Gd2 O23 C21 -124.0(15) . .
O34 Gd2 N15 C20 23.4(12) . .
O34 Gd2 N15 C16 -159.1(16) . 8_654
O34 Gd2 O35 C33 -8.1(8) . .
O34 Gd2 C33 O35 165.0(16) . .
O34 Gd2 C33 C27 -102(4) . .
N3 Gd1 O11 C9 -108.8(14) . .
N3 Gd1 O14 C12 80(2) . .
N3 Gd1 O25 C24 -122.5(19) . .
N3 Gd1 O22 C21 134(2) . .
N3 Gd1 O38 C36 -167.2(18) . .
C9 C5 C4 N3 179.2(13) . 8_654
N15 Gd2 O10 C9 -149(3) . .
N15 Gd2 O26 C24 -105.3(17) . .
N15 Gd2 O13 C12 115.3(15) . .
N15 Gd2 O23 C21 95.7(16) . .
N15 Gd2 O34 C33 126.4(11) . .
N15 Gd2 O35 C33 -67.2(9) . .
N15 Gd2 C33 O34 -50.2(11) . .
N15 Gd2 C33 O35 114.8(9) . .
N15 Gd2 C33 C27 -152(3) . .
O39 Gd1 O11 C9 -149.9(14) . .
O39 Gd1 O14 C12 -139.1(18) . .
O39 Gd1 O25 C24 165.6(19) . .
O39 Gd1 O22 C21 113(2) . .
O39 Gd1 O38 C36 -102.0(17) . .
O39 Gd1 N3 C8 -138.6(12) . 5_655
O39 Gd1 N3 C4 46.5(12) . 6_565
C6 C7 C8 N3 1(2) . 9_664
C6 C5 C4 N3 -3(2) 3_675 8_654
C20 C19 C18 C17 -6(2) 6_565 .
C8 C7 C6 C5 1(2) . 2_765
C16 N15 C20 C19 -1(3) 8_654 8_654
C16 C17 C18 C19 6(2) . .
C18 C17 C16 N15 -2(3) . 6_565
O35 Gd2 O10 C9 118(3) . .
O35 Gd2 O26 C24 167.2(18) . .
O35 Gd2 O13 C12 -160.1(13) . .
O35 Gd2 O23 C21 -155.3(15) . .
O35 Gd2 O34 C33 8.7(9) . .
O35 Gd2 N15 C20 69.9(13) . .
O35 Gd2 N15 C16 -112.7(14) . 8_654
O35 Gd2 C33 O34 -165.0(16) . .
O35 Gd2 C33 C27 93(4) . .
C32 C27 C28 N29 1(2) . 7_444
C32 C27 C33 Gd2 100(3) . .
C32 C27 C33 O34 8(2) . .
C32 C27 C33 O35 -175.8(13) . .
C32 C31 C36 O38 -179.4(15) 4 .
C32 C31 C36 O37 -5(2) 4 .
C32 C31 C30 N29 1(3) 4 .
C31 C32 C27 C28 1(2) 7_444 .
C31 C32 C27 C33 -171.3(13) 7_444 .
C31 C30 N29 Gd2 163.7(14) . 5_655
C31 C30 N29 C28 1(3) . 4
C28 C27 C33 Gd2 -72(4) . .
C28 C27 C33 O34 -164.4(16) . .
C28 C27 C33 O35 12(2) . .
C33 Gd2 O10 C9 124(3) . .
C33 Gd2 O26 C24 -163.8(18) . .
C33 Gd2 O13 C12 130.6(17) . .
C33 Gd2 O23 C21 -138.4(14) . .
C33 Gd2 N15 C20 44.1(13) . .
C33 Gd2 N15 C16 -138.5(15) . 8_654
C33 C27 C28 N29 172.9(14) . 7_444
C36 C31 C30 N29 177.5(16) . .
C30 C31 C36 O38 5(2) . .
C30 C31 C36 O37 179.0(17) . .
N29 Gd2 O10 C9 -109(3) 9_664 .
N29 Gd2 O26 C24 115.4(17) 9_664 .
N29 Gd2 O13 C12 -160.3(16) 9_664 .
N29 Gd2 O23 C21 132.0(16) 9_664 .
N29 Gd2 O34 C33 54.5(11) 9_664 .
N29 Gd2 N15 C20 141.6(13) 9_664 .
N29 Gd2 N15 C16 -41.0(15) 9_664 8_654
N29 Gd2 O35 C33 -144.9(10) 9_664 .
N29 Gd2 C33 O34 -131.2(11) 9_664 .
N29 Gd2 C33 O35 33.8(9) 9_664 .
N29 Gd2 C33 C27 127(3) 9_664 .
C21 C17 C16 N15 -179.2(16) 2_655 6_565
C21 C17 C18 C19 -177.6(14) 2_655 .
O40 Gd1 O11 C9 137.1(14) . .
O40 Gd1 O14 C12 -162(2) . .
O40 Gd1 O25 C24 119.1(18) . .
O40 Gd1 O22 C21 -106(2) . .
O40 Gd1 O38 C36 -38.9(17) . .
O40 Gd1 N3 C8 -87.0(11) . 5_655
O40 Gd1 N3 C4 98.2(12) . 6_565

loop_
_exptl_oxdiff_crystal_face_indexfrac_h
_exptl_oxdiff_crystal_face_indexfrac_k
_exptl_oxdiff_crystal_face_indexfrac_l
_exptl_oxdiff_crystal_face_x
_exptl_oxdiff_crystal_face_y
_exptl_oxdiff_crystal_face_z
-13.9983 9.9618 25.9749 0.1329 0.5363 0.8273
13.9983 -9.9618 -25.9749 -0.1329 -0.5363 -0.8273
15.9684 -3.0052 25.0033 0.2350 0.9800 -0.1618
21.9570 -19.9728 15.0128 0.6719 0.5501 -0.5082
15.9662 -26.9562 0.0138 0.8176 -0.1125 -0.5327
-15.0022 2.9712 24.9740 0.3963 0.3598 0.8409
15.0022 -2.9712 -24.9740 -0.3963 -0.3598 -0.8409
-11.9997 10.9608 26.9764 0.0831 0.6278 0.7777
9.0055 17.9794 2.0087 -0.7651 0.5899 -0.2501
-14.0004 -13.9892 0.9853 0.7154 -0.5561 0.4564
2.9706 -21.9798 14.9945 0.9847 0.0673 0.1027
10.9956 14.9781 11.0062 -0.5611 0.8196 -0.1884
-15.9684 3.0052 -25.0033 -0.2350 -0.9800 0.1618
21.9673 -4.9940 17.0127 0.1324 0.8742 -0.4702
-9.9627 18.9850 -21.9981 -0.8743 -0.4704 0.0213
-26.9727 14.9603 8.9708 -0.1120 -0.1263 1.0075
-6.9892 21.9550 17.9861 -0.5098 0.7074 0.4956
